data_4084633
loop_
_publ_author_name
'Vabre, Boris'
'Deschamps, F\'elix'
'Zargarian, Davit'

_publ_section_title
;
 Ortho Derivatization of Phenols through C--H Nickelation: Synthesis,
 Characterization, and Reactivities of Ortho-Nickelated Phosphinite
 Complexes
;
_journal_issue 22
_journal_name_full Organometallics
_journal_page_first 6623
_journal_paper_doi 10.1021/om500938u
_journal_volume 33
_journal_year 2014
_chemical_compound_source 'Synthesized by the authors. See text'
_chemical_formula_moiety 'C24 H38 Br2 Ni O2 P2'
_chemical_formula_sum 'C24 H38 Br2 Ni O2 P2'
_chemical_formula_weight 639.01
_chemical_name_systematic
; 
 ? 
;
_space_group_IT_number 2
_symmetry_cell_setting triclinic
_symmetry_space_group_name_Hall '-P 1'
_symmetry_space_group_name_H-M 'P -1'
_atom_sites_solution_hydrogens geom
_atom_sites_solution_primary direct
_atom_sites_solution_secondary difmap
_audit_creation_method SHELXL-97
_cell_angle_alpha 109.64(4)
_cell_angle_beta 93.043(4)
_cell_angle_gamma 114.612(3)
_cell_formula_units_Z 1
_cell_length_a 8.2865(8)
_cell_length_b 8.7999(8)
_cell_length_c 10.9270(10)
_cell_measurement_reflns_used 27392
_cell_measurement_temperature 150
_cell_measurement_theta_max 69.31
_cell_measurement_theta_min 4.41
_cell_volume 664.7(3)
_computing_cell_refinement 'SAINT V7.68A(Bruker AXS, 2009)'
_computing_data_collection 'APEX2  (Bruker AXS, 2009)'
_computing_data_reduction 'SAINT V7.68A(Bruker AXS, 2009)'
_computing_molecular_graphics 'SHELXTL v6.12 (Bruker AXS, 2001)'
_computing_publication_material 'UdMX (Maris, 2004)'
_computing_structure_refinement 'SHELXL97 (Sheldrick, 2008)'
_computing_structure_solution 'SHELXS97 (Sheldrick, 2008)'
_diffrn_ambient_temperature 150
_diffrn_detector_area_resol_mean 8.3
_diffrn_measured_fraction_theta_full 0.991
_diffrn_measured_fraction_theta_max 0.991
_diffrn_measurement_device_type 'Bruker Microstar'
_diffrn_measurement_method \w
_diffrn_radiation_monochromator 'Helios optics'
_diffrn_radiation_source 'Rotating Anode'
_diffrn_radiation_type CuK\a
_diffrn_radiation_wavelength 1.54178
_diffrn_reflns_av_R_equivalents 0.040
_diffrn_reflns_av_sigmaI/netI 0.0163
_diffrn_reflns_limit_h_max 10
_diffrn_reflns_limit_h_min -10
_diffrn_reflns_limit_k_max 10
_diffrn_reflns_limit_k_min -10
_diffrn_reflns_limit_l_max 13
_diffrn_reflns_limit_l_min -13
_diffrn_reflns_number 35089
_diffrn_reflns_theta_full 69.65
_diffrn_reflns_theta_max 69.65
_diffrn_reflns_theta_min 4.41
_exptl_absorpt_coefficient_mu 5.854
_exptl_absorpt_correction_T_max 0.7462
_exptl_absorpt_correction_T_min 0.5472
_exptl_absorpt_correction_type multi-scan
_exptl_absorpt_process_details 'Sadabs (Sheldrick, 2008)'
_exptl_crystal_colour red
_exptl_crystal_density_diffrn 1.596
_exptl_crystal_density_method 'not measured'
_exptl_crystal_description block
_exptl_crystal_F_000 326
_exptl_crystal_size_max 0.08
_exptl_crystal_size_mid 0.08
_exptl_crystal_size_min 0.05
_refine_diff_density_max 0.692
_refine_diff_density_min -0.435
_refine_diff_density_rms 0.082
_refine_ls_extinction_method none
_refine_ls_goodness_of_fit_ref 1.018
_refine_ls_hydrogen_treatment constr
_refine_ls_matrix_type full
_refine_ls_number_parameters 146
_refine_ls_number_reflns 2481
_refine_ls_number_restraints 0
_refine_ls_restrained_S_all 1.018
_refine_ls_R_factor_all 0.0284
_refine_ls_R_factor_gt 0.0282
_refine_ls_shift/su_max 0.000
_refine_ls_shift/su_mean 0.000
_refine_ls_structure_factor_coef Fsqd
_refine_ls_weighting_details 'calc w=1/[\s^2^(Fo^2^)+(0.0558P)^2^+0.3498P] where P=(Fo^2^+2Fc^2^)/3'
_refine_ls_weighting_scheme calc
_refine_ls_wR_factor_gt 0.0748
_refine_ls_wR_factor_ref 0.0751
_reflns_number_gt 2452
_reflns_number_total 2481
_reflns_threshold_expression I>2\s(I)
_cod_data_source_file om500938u_si_002.cif
_cod_data_source_block bors90
_cod_depositor_comments
;
The following automatic conversions were performed:

'_symmetry_cell_setting' value 'Triclinic' changed to 'triclinic'
according to
/home/saulius/struct/COD-crude-data--automatic-downloads/rss-feeds/ACS/lib/dictionaries/cif_core.dic
dictionary named 'cif_core.dic' version 2.4.2 from 2011-04-26.

Automatic conversion script
Id: cif_fix_values 2827 2014-09-09 07:05:25Z andrius 

 Adding full bibliography for 4084629--4084634.cif.
;
_cod_original_cell_volume 664.70(11)
_cod_original_sg_symbol_H-M P-1
_cod_database_code 4084633

loop_
_symmetry_equiv_pos_as_xyz
'x, y, z'
'-x, -y, -z'

loop_
_atom_site_label
_atom_site_type_symbol
_atom_site_fract_x
_atom_site_fract_y
_atom_site_fract_z
_atom_site_U_iso_or_equiv
_atom_site_adp_type
_atom_site_occupancy
_atom_site_symmetry_multiplicity
_atom_site_calc_flag
_atom_site_refinement_flags
Br1 Br 0.30862(3) 0.69848(2) 0.371574(18) 0.02775(10) Uani 1 1 d .
C1 C 0.3499(2) 1.2258(2) 0.83869(18) 0.0214(4) Uani 1 1 d .
C2 C 0.2843(3) 1.2684(3) 0.74261(19) 0.0261(4) Uani 1 1 d .
H2 H 0.3000 1.2260 0.6541 0.031 Uiso 1 1 calc R
C3 C 0.1947(3) 1.3748(3) 0.7778(2) 0.0298(4) Uani 1 1 d .
H3 H 0.1479 1.4040 0.7125 0.036 Uiso 1 1 calc R
C4 C 0.1732(3) 1.4384(3) 0.9069(2) 0.0307(4) Uani 1 1 d .
H4 H 0.1124 1.5113 0.9301 0.037 Uiso 1 1 calc R
C5 C 0.2403(3) 1.3957(3) 1.0018(2) 0.0302(4) Uani 1 1 d .
H5 H 0.2260 1.4397 1.0906 0.036 Uiso 1 1 calc R
C6 C 0.3287(3) 1.2885(3) 0.96830(19) 0.0254(4) Uani 1 1 d .
H6 H 0.3743 1.2585 1.0336 0.031 Uiso 1 1 calc R
C7 C 0.5530(3) 0.8783(3) 0.7539(2) 0.0264(4) Uani 1 1 d .
H7 H 0.5060 0.8562 0.8319 0.032 Uiso 1 1 calc R
C8 C 0.5437(3) 0.7005(3) 0.6581(2) 0.0349(5) Uani 1 1 d .
H8A H 0.5937 0.7188 0.5820 0.052 Uiso 1 1 calc R
H8B H 0.4165 0.6058 0.6263 0.052 Uiso 1 1 calc R
H8C H 0.6148 0.6628 0.7047 0.052 Uiso 1 1 calc R
C9 C 0.7500(3) 1.0288(3) 0.8069(2) 0.0379(5) Uani 1 1 d .
H9A H 0.8219 0.9909 0.8525 0.057 Uiso 1 1 calc R
H9B H 0.7529 1.1403 0.8698 0.057 Uiso 1 1 calc R
H9C H 0.8015 1.0518 0.7325 0.057 Uiso 1 1 calc R
C10 C 0.1726(3) 0.7847(3) 0.6616(2) 0.0255(4) Uani 1 1 d .
H10 H 0.1606 0.6621 0.6073 0.031 Uiso 1 1 calc R
C11 C 0.1293(3) 0.7810(3) 0.7956(2) 0.0339(5) Uani 1 1 d .
H11A H 0.1274 0.8946 0.8488 0.051 Uiso 1 1 calc R
H11B H 0.2229 0.7683 0.8438 0.051 Uiso 1 1 calc R
H11C H 0.0099 0.6779 0.7798 0.051 Uiso 1 1 calc R
C12 C 0.0306(3) 0.8082(3) 0.5857(2) 0.0345(5) Uani 1 1 d .
H12A H -0.0877 0.7000 0.5603 0.052 Uiso 1 1 calc R
H12B H 0.0675 0.8242 0.5053 0.052 Uiso 1 1 calc R
H12C H 0.0208 0.9155 0.6428 0.052 Uiso 1 1 calc R
Ni1 Ni 0.5000 1.0000 0.5000 0.01872(13) Uani 1 2 d S
O1 O 0.44569(18) 1.12549(18) 0.81545(13) 0.0229(3) Uani 1 1 d .
P1 P 0.40958(6) 0.95216(6) 0.67946(4) 0.01906(13) Uani 1 1 d .

loop_
_atom_site_aniso_label
_atom_site_aniso_U_11
_atom_site_aniso_U_22
_atom_site_aniso_U_33
_atom_site_aniso_U_23
_atom_site_aniso_U_13
_atom_site_aniso_U_12
Br1 0.03189(15) 0.01780(14) 0.02093(15) 0.00069(10) 0.00834(9) 0.00540(10)
C1 0.0215(8) 0.0172(8) 0.0208(9) 0.0037(7) 0.0059(7) 0.0076(7)
C2 0.0315(10) 0.0273(10) 0.0189(9) 0.0061(8) 0.0073(7) 0.0152(8)
C3 0.0317(10) 0.0305(10) 0.0299(10) 0.0112(9) 0.0075(8) 0.0171(9)
C4 0.0307(10) 0.0255(10) 0.0359(11) 0.0079(9) 0.0132(8) 0.0157(8)
C5 0.0342(10) 0.0253(10) 0.0240(10) 0.0030(8) 0.0131(8) 0.0118(8)
C6 0.0294(10) 0.0238(9) 0.0185(9) 0.0055(8) 0.0064(7) 0.0103(8)
C7 0.0313(10) 0.0310(10) 0.0242(9) 0.0127(8) 0.0100(8) 0.0190(8)
C8 0.0382(12) 0.0290(11) 0.0430(13) 0.0134(10) 0.0114(10) 0.0208(10)
C9 0.0327(11) 0.0385(12) 0.0377(12) 0.0078(10) -0.0014(9) 0.0190(10)
C10 0.0256(9) 0.0209(9) 0.0243(10) 0.0048(8) 0.0104(8) 0.0085(8)
C11 0.0360(11) 0.0284(11) 0.0325(11) 0.0122(9) 0.0171(9) 0.0093(9)
C12 0.0242(9) 0.0357(11) 0.0339(11) 0.0053(9) 0.0062(8) 0.0119(9)
Ni1 0.0219(2) 0.0146(2) 0.0150(2) 0.00237(18) 0.00519(17) 0.00694(18)
O1 0.0272(7) 0.0222(7) 0.0169(6) 0.0035(5) 0.0051(5) 0.0126(6)
P1 0.0219(2) 0.0177(2) 0.0167(2) 0.00484(19) 0.00654(17) 0.00965(19)

loop_
_atom_type_symbol
_atom_type_description
_atom_type_scat_dispersion_real
_atom_type_scat_dispersion_imag
_atom_type_scat_source
C C 0.0181 0.0091 'International Tables Vol C Tables 4.2.6.8 and 6.1.1.4'
H H 0.0000 0.0000 'International Tables Vol C Tables 4.2.6.8 and 6.1.1.4'
O O 0.0492 0.0322 'International Tables Vol C Tables 4.2.6.8 and 6.1.1.4'
P P 0.2955 0.4335 'International Tables Vol C Tables 4.2.6.8 and 6.1.1.4'
Ni Ni -3.0029 0.5091 'International Tables Vol C Tables 4.2.6.8 and 6.1.1.4'
Br Br -0.6763 1.2805 'International Tables Vol C Tables 4.2.6.8 and 6.1.1.4'

loop_
_geom_angle_atom_site_label_1
_geom_angle_atom_site_label_2
_geom_angle_atom_site_label_3
_geom_angle_site_symmetry_1
_geom_angle_site_symmetry_3
_geom_angle
_geom_angle_publ_flag
C2 C1 C6 . . 120.92(17) y
C2 C1 O1 . . 123.59(17) y
C6 C1 O1 . . 115.45(16) y
C1 C2 C3 . . 118.84(18) y
C1 C2 H2 . . 120.6 ?
C3 C2 H2 . . 120.6 ?
C4 C3 C2 . . 120.72(19) y
C4 C3 H3 . . 119.6 ?
C2 C3 H3 . . 119.6 ?
C5 C4 C3 . . 119.77(19) y
C5 C4 H4 . . 120.1 ?
C3 C4 H4 . . 120.1 ?
C4 C5 C6 . . 120.34(19) y
C4 C5 H5 . . 119.8 ?
C6 C5 H5 . . 119.8 ?
C1 C6 C5 . . 119.40(18) y
C1 C6 H6 . . 120.3 ?
C5 C6 H6 . . 120.3 ?
C9 C7 C8 . . 110.95(18) y
C9 C7 P1 . . 110.67(14) y
C8 C7 P1 . . 112.91(14) y
C9 C7 H7 . . 107.3 ?
C8 C7 H7 . . 107.3 ?
P1 C7 H7 . . 107.3 ?
C7 C8 H8A . . 109.5 ?
C7 C8 H8B . . 109.5 ?
H8A C8 H8B . . 109.5 ?
C7 C8 H8C . . 109.5 ?
H8A C8 H8C . . 109.5 ?
H8B C8 H8C . . 109.5 ?
C7 C9 H9A . . 109.5 ?
C7 C9 H9B . . 109.5 ?
H9A C9 H9B . . 109.5 ?
C7 C9 H9C . . 109.5 ?
H9A C9 H9C . . 109.5 ?
H9B C9 H9C . . 109.5 ?
C12 C10 C11 . . 110.48(17) y
C12 C10 P1 . . 113.39(15) y
C11 C10 P1 . . 112.61(14) y
C12 C10 H10 . . 106.6 ?
C11 C10 H10 . . 106.6 ?
P1 C10 H10 . . 106.6 ?
C10 C11 H11A . . 109.5 ?
C10 C11 H11B . . 109.5 ?
H11A C11 H11B . . 109.5 ?
C10 C11 H11C . . 109.5 ?
H11A C11 H11C . . 109.5 ?
H11B C11 H11C . . 109.5 ?
C10 C12 H12A . . 109.5 ?
C10 C12 H12B . . 109.5 ?
H12A C12 H12B . . 109.5 ?
C10 C12 H12C . . 109.5 ?
H12A C12 H12C . . 109.5 ?
H12B C12 H12C . . 109.5 ?
P1 NI1 P1 . 2_676 180.0 y
P1 NI1 BR1 . . 88.811(14) y
P1 NI1 BR1 2_676 . 91.189(14) y
P1 NI1 BR1 . 2_676 91.189(14) y
P1 NI1 BR1 2_676 2_676 88.811(14) y
BR1 NI1 BR1 . 2_676 180.0 y
C1 O1 P1 . . 127.06(12) y
O1 P1 C7 . . 95.73(8) y
O1 P1 C10 . . 103.39(8) y
C7 P1 C10 . . 105.00(9) y
O1 P1 NI1 . . 119.55(5) y
C7 P1 NI1 . . 110.32(6) y
C10 P1 NI1 . . 119.51(7) y

loop_
_geom_bond_atom_site_label_1
_geom_bond_atom_site_label_2
_geom_bond_site_symmetry_2
_geom_bond_distance
_geom_bond_publ_flag
Br1 Ni1 . 2.2979(3) y
C1 C2 . 1.383(3) y
C1 C6 . 1.387(3) y
C1 O1 . 1.389(2) y
C2 C3 . 1.394(3) y
C2 H2 . 0.9500 ?
C3 C4 . 1.383(3) y
C3 H3 . 0.9500 ?
C4 C5 . 1.379(3) y
C4 H4 . 0.9500 ?
C5 C6 . 1.390(3) y
C5 H5 . 0.9500 ?
C6 H6 . 0.9500 ?
C7 C9 . 1.529(3) y
C7 C8 . 1.529(3) y
C7 P1 . 1.8420(19) y
C7 H7 . 1.0000 ?
C8 H8a . 0.9800 ?
C8 H8b . 0.9800 ?
C8 H8c . 0.9800 ?
C9 H9a . 0.9800 ?
C9 H9b . 0.9800 ?
C9 H9c . 0.9800 ?
C10 C12 . 1.526(3) y
C10 C11 . 1.534(3) y
C10 P1 . 1.850(2) y
C10 H10 . 1.0000 ?
C11 H11a . 0.9800 ?
C11 H11b . 0.9800 ?
C11 H11c . 0.9800 ?
C12 H12a . 0.9800 ?
C12 H12b . 0.9800 ?
C12 H12c . 0.9800 ?
Ni1 P1 . 2.2433(5) y
Ni1 P1 2_676 2.2433(5) y
Ni1 Br1 2_676 2.2979(3) y
O1 P1 . 1.6349(13) y

loop_
_geom_torsion_atom_site_label_1
_geom_torsion_atom_site_label_2
_geom_torsion_atom_site_label_3
_geom_torsion_atom_site_label_4
_geom_torsion_site_symmetry_1
_geom_torsion
_geom_torsion_publ_flag
C6 C1 C2 C3 . -0.5(3) y
O1 C1 C2 C3 . -178.03(18) y
C1 C2 C3 C4 . 0.7(3) y
C2 C3 C4 C5 . -0.3(3) y
C3 C4 C5 C6 . -0.2(3) y
C2 C1 C6 C5 . 0.0(3) y
O1 C1 C6 C5 . 177.71(17) y
C4 C5 C6 C1 . 0.4(3) y
C2 C1 O1 P1 . -37.3(3) y
C6 C1 O1 P1 . 145.03(14) y
C1 O1 P1 C7 . -166.69(15) y
C1 O1 P1 C10 . -59.76(16) y
C1 O1 P1 NI1 . 76.04(15) y
C9 C7 P1 O1 . -60.09(15) y
C8 C7 P1 O1 . 174.86(15) y
C9 C7 P1 C10 . -165.63(15) y
C8 C7 P1 C10 . 69.32(16) y
C9 C7 P1 NI1 . 64.36(15) y
C8 C7 P1 NI1 . -60.69(16) y
C12 C10 P1 O1 . 87.16(15) y
C11 C10 P1 O1 . -39.22(16) y
C12 C10 P1 C7 . -173.04(14) y
C11 C10 P1 C7 . 60.58(16) y
C12 C10 P1 NI1 . -48.66(16) y
C11 C10 P1 NI1 . -175.04(12) y
P1 NI1 P1 O1 2_676 -39(27) y
BR1 NI1 P1 O1 . -162.44(6) y
BR1 NI1 P1 O1 2_676 17.56(6) y
P1 NI1 P1 C7 2_676 -148(27) y
BR1 NI1 P1 C7 . 88.15(7) y
BR1 NI1 P1 C7 2_676 -91.85(7) y
P1 NI1 P1 C10 2_676 90(27) y
BR1 NI1 P1 C10 . -33.63(7) y
BR1 NI1 P1 C10 2_676 146.37(7) y
